data_7228051
loop_
_publ_author_name
'Guo, Li-Ying'
'Li, Ying'
'Zhang, Yao'
'Li, Jian-Sheng'
'You, Wan-Sheng'
'Su, Fang'
'Zhu, Zai-Ming'
'Sang, Xiao-Jing'
'Zhang, Lan-Cui'

_publ_section_title
;
 Extended visible photosensitivity of carboxyethyltin functionalized
 polyoxometalates with common organic dyes enabling enhanced photoelectric
 performance
;
_journal_issue 33
_journal_name_full 'RSC Adv.'
_journal_page_first 20685
_journal_paper_doi 10.1039/C7RA02353G
_journal_volume 7
_journal_year 2017
_chemical_formula_moiety 'C17 H79 N33 O116 P4 Sn2 W30 Zn2,13H2O'
_chemical_formula_sum 'C17 H105 N33 O129 P4 Sn2 W30 Zn2'
_chemical_formula_weight 8843.83
_space_group_crystal_system monoclinic
_space_group_IT_number 14
_space_group_name_Hall '-P 2yn'
_space_group_name_H-M_alt 'P 1 21/n 1'
_symmetry_space_group_name_Hall '-P 2yn'
_symmetry_space_group_name_H-M 'P 1 21/n 1'
_atom_sites_solution_hydrogens geom
_audit_creation_method SHELXL-2014/7
_audit_update_record
;
2017-03-30 deposited with the CCDC.
2017-04-05 downloaded from the CCDC.
;
_cell_angle_alpha 90
_cell_angle_beta 94.0490(10)
_cell_angle_gamma 90
_cell_formula_units_Z 2
_cell_length_a 13.3099(7)
_cell_length_b 32.1189(18)
_cell_length_c 18.9918(10)
_cell_measurement_reflns_used 8342
_cell_measurement_temperature 296(2)
_cell_measurement_theta_max 26.81
_cell_measurement_theta_min 1.66
_cell_volume 8098.7(8)
_computing_cell_refinement 'SMART (Bruker, 2005)'
_computing_data_collection 'SMART (Bruker, 2005)'
_computing_data_reduction SAINT
_computing_molecular_graphics 'SHELXTL (Sheldrick, 1997a)'
_computing_publication_material SHELXTL
_computing_structure_refinement 'SHELXL-2014/7 (Sheldrick, 2014)'
_computing_structure_solution 'SHELXS-97 (Sheldrick, 1997b)'
_diffrn_ambient_temperature 296(2)
_diffrn_measured_fraction_theta_full 0.998
_diffrn_measured_fraction_theta_max 0.998
_diffrn_measurement_device_type 'CCD area detector'
_diffrn_measurement_method 'phi and omega scans'
_diffrn_radiation_type MoK\a
_diffrn_radiation_wavelength 0.71073
_diffrn_reflns_av_R_equivalents 0.0606
_diffrn_reflns_av_unetI/netI 0.0702
_diffrn_reflns_Laue_measured_fraction_full 0.998
_diffrn_reflns_Laue_measured_fraction_max 0.998
_diffrn_reflns_limit_h_max 15
_diffrn_reflns_limit_h_min -15
_diffrn_reflns_limit_k_max 37
_diffrn_reflns_limit_k_min -37
_diffrn_reflns_limit_l_max 12
_diffrn_reflns_limit_l_min -22
_diffrn_reflns_number 40460
_diffrn_reflns_point_group_measured_fraction_full 0.998
_diffrn_reflns_point_group_measured_fraction_max 0.998
_diffrn_reflns_theta_full 24.999
_diffrn_reflns_theta_max 24.999
_diffrn_reflns_theta_min 1.660
_diffrn_source 'fine-focus sealed tube'
_exptl_absorpt_coefficient_mu 21.946
_exptl_absorpt_correction_T_max 0.3677
_exptl_absorpt_correction_T_min 0.2400
_exptl_absorpt_correction_type multi-scan
_exptl_absorpt_process_details '(SADABS; Sheldrick, 2003)'
_exptl_crystal_colour colorless
_exptl_crystal_density_diffrn 3.627
_exptl_crystal_density_method 'not measured'
_exptl_crystal_description block
_exptl_crystal_F_000 7820
_exptl_crystal_size_max 0.091
_exptl_crystal_size_mid 0.074
_exptl_crystal_size_min 0.057
_platon_squeeze_details ' '
_refine_diff_density_max 2.016
_refine_diff_density_min -2.665
_refine_diff_density_rms 0.330
_refine_ls_extinction_coef 0.000060(5)
_refine_ls_extinction_expression Fc^*^=kFc[1+0.001xFc^2^\l^3^/sin(2\q)]^-1/4^
_refine_ls_extinction_method 'SHELXL-2014/7 (Sheldrick 2014)'
_refine_ls_goodness_of_fit_ref 1.038
_refine_ls_hydrogen_treatment constr
_refine_ls_matrix_type full
_refine_ls_number_parameters 986
_refine_ls_number_reflns 14244
_refine_ls_number_restraints 148
_refine_ls_restrained_S_all 1.044
_refine_ls_R_factor_all 0.0754
_refine_ls_R_factor_gt 0.0455
_refine_ls_shift/su_max 0.003
_refine_ls_shift/su_mean 0.000
_refine_ls_structure_factor_coef Fsqd
_refine_ls_weighting_details 'w=1/[\s^2^(Fo^2^)+(0.0415P)^2^+135.7654P] where P=(Fo^2^+2Fc^2^)/3'
_refine_ls_weighting_scheme calc
_refine_ls_wR_factor_gt 0.0997
_refine_ls_wR_factor_ref 0.1109
_reflns_Friedel_coverage 0.000
_reflns_number_gt 10318
_reflns_number_total 14244
_reflns_threshold_expression 'I > 2\s(I)'
_cod_data_source_file c7ra02353g2.cif
_cod_data_source_block SnR-Zn-P2W15
_cod_depositor_comments
;
The following automatic conversions were performed:

'_exptl_absorpt_correction_type' value 'Multi-scan' changed to
'multi-scan' according to
/home/data/users/saulius/crontab/automatic-downloads/rss-feeds/RSC/lib/dictionaries/cif_core.dic
dictionary named 'cif_core.dic' version 2.4.2 from 2011-04-26.

Automatic conversion script
Id: cif_fix_values 4973 2017-02-22 13:04:09Z antanas 
;
_cod_database_code 7228051
_shelx_shelxl_version_number 2014/7
_shelx_space_group_comment
;
The symmetry employed for this shelxl refinement is uniquely defined
by the following loop, which should always be used as a source of
symmetry information in preference to the above space-group names.
They are only intended as comments.
;
_shelx_estimated_absorpt_t_min 0.240
_shelx_estimated_absorpt_t_max 0.368

loop_
_space_group_symop_operation_xyz
'x, y, z'
'-x+1/2, y+1/2, -z+1/2'
'-x, -y, -z'
'x-1/2, -y-1/2, z-1/2'

loop_
_atom_site_label
_atom_site_type_symbol
_atom_site_fract_x
_atom_site_fract_y
_atom_site_fract_z
_atom_site_U_iso_or_equiv
_atom_site_adp_type
_atom_site_occupancy
_atom_site_site_symmetry_order
_atom_site_calc_flag
_atom_site_refinement_flags_posn
_atom_site_refinement_flags_adp
_atom_site_refinement_flags_occupancy
_atom_site_disorder_assembly
_atom_site_disorder_group
W1 W 0.05750(5) 0.17357(2) 0.80093(4) 0.02307(17) Uani 1 1 d . . . . .
W2 W -0.19287(5) 0.16141(2) 0.77977(4) 0.02228(16) Uani 1 1 d . . . . .
W3 W -0.16662(5) 0.10132(2) 0.42349(4) 0.01855(16) Uani 1 1 d . . . . .
W4 W 0.09507(5) 0.06090(2) 0.75276(4) 0.01996(16) Uani 1 1 d . . . . .
W5 W 0.11323(5) 0.11537(2) 0.44627(4) 0.01822(15) Uani 1 1 d . . . . .
W6 W 0.07217(5) 0.22724(2) 0.49316(4) 0.02218(17) Uani 1 1 d . . . . .
W7 W 0.23404(5) 0.09062(2) 0.60227(4) 0.02846(18) Uani 1 1 d . . . . .
W8 W -0.28860(5) 0.06402(2) 0.55960(4) 0.02426(17) Uani 1 1 d . . . . .
W9 W -0.32579(5) 0.17873(2) 0.60568(4) 0.02165(16) Uani 1 1 d . . . . .
W10 W -0.15564(5) 0.04864(2) 0.73212(4) 0.01960(16) Uani 1 1 d . . . . .
W11 W -0.19978(5) 0.21372(2) 0.47071(4) 0.02195(16) Uani 1 1 d . . . . .
W12 W 0.19642(5) 0.20430(2) 0.64847(4) 0.02442(17) Uani 1 1 d . . . . .
W13 W -0.09333(5) 0.30271(2) 0.57480(4) 0.02675(18) Uani 0.98 1 d . . P A 1
W13A W -0.224(3) 0.2850(13) 0.621(2) 0.025(9) Uiso 0.02 1 d . . P A 2
W14 W 0.03314(5) 0.28123(2) 0.73090(4) 0.02562(18) Uani 0.98 1 d . . P A 1
W14A W 0.035(3) 0.2986(12) 0.652(2) 0.023(8) Uiso 0.02 1 d . . P A 2
W15 W -0.22261(5) 0.26892(2) 0.71056(4) 0.02508(18) Uani 0.98 1 d . . P A 1
W15A W -0.105(3) 0.2645(11) 0.788(2) 0.025(8) Uiso 0.02 1 d . . P A 2
Sn1 Sn -0.00101(8) -0.02813(3) 0.64868(6) 0.0195(2) Uani 1 1 d . U . . .
Zn1 Zn -0.12299(15) -0.00680(6) 0.49054(12) 0.0283(5) Uani 1 1 d . . . . .
P1 P -0.0261(3) 0.07332(12) 0.5838(2) 0.0145(8) Uani 1 1 d . . . . .
P2 P -0.0674(3) 0.19716(12) 0.6345(2) 0.0150(9) Uani 1 1 d . . . . .
O1 O 0.1836(9) 0.0873(3) 0.6916(7) 0.030(3) Uani 1 1 d . . . . .
O2 O -0.4144(8) 0.0528(4) 0.5605(6) 0.029(3) Uani 1 1 d . . . . .
O3 O -0.0287(8) 0.1141(3) 0.4205(6) 0.020(2) Uani 1 1 d . . . . .
O4 O -0.2815(7) 0.0784(3) 0.4597(5) 0.017(2) Uani 1 1 d . . . . .
O5 O -0.1230(8) 0.0020(3) 0.6841(6) 0.025(3) Uani 1 1 d . . . . .
O6 O 0.1904(8) 0.2295(3) 0.5556(6) 0.020(3) Uani 1 1 d . . . . .
O7 O -0.1775(8) 0.2645(3) 0.5173(6) 0.026(3) Uani 1 1 d . . . . .
O8 O -0.0325(8) 0.0473(3) 0.7889(6) 0.023(3) Uani 1 1 d . . . . .
O9 O -0.2781(9) 0.1582(4) 0.8441(6) 0.032(3) Uani 1 1 d . . . . .
O10 O 0.0655(7) 0.0958(3) 0.5588(5) 0.018(2) Uani 1 1 d . U . . .
O11 O -0.1555(7) 0.1851(3) 0.5838(6) 0.021(3) Uani 1 1 d . . . . .
O12 O -0.1633(8) 0.1066(3) 0.7657(6) 0.022(3) Uani 1 1 d . . . . .
O13 O 0.0319(7) 0.1945(3) 0.5992(6) 0.021(3) Uani 1 1 d . . . . .
O14 O -0.0816(7) 0.2443(3) 0.6547(6) 0.021(3) Uani 1 1 d . . . . .
O15 O -0.1222(7) 0.0873(3) 0.5433(6) 0.021(3) Uani 1 1 d . . . . .
O16 O 0.1763(8) 0.0488(4) 0.8235(7) 0.032(3) Uani 1 1 d . . . . .
O17 O 0.1069(8) 0.1694(3) 0.4761(6) 0.024(3) Uani 1 1 d . . . . .
O18 O -0.2461(9) 0.2307(4) 0.3901(7) 0.034(3) Uani 1 1 d . . . . .
O19 O -0.2370(8) 0.0288(4) 0.7882(6) 0.028(3) Uani 1 1 d . . . . .
O20 O -0.1977(8) 0.1545(3) 0.4500(6) 0.021(3) Uani 1 1 d . . . . .
O21 O -0.1027(10) 0.3471(4) 0.5245(7) 0.038(3) Uani 1 1 d . . . . .
O22 O -0.2076(9) 0.1046(4) 0.3363(7) 0.033(3) Uani 1 1 d . . . . .
O23 O 0.3177(8) 0.2180(4) 0.6751(7) 0.032(3) Uani 1 1 d . . . . .
O24 O 0.1008(10) 0.3160(4) 0.7825(8) 0.044(4) Uani 1 1 d . . . . .
O25 O -0.3131(10) 0.2957(4) 0.7502(7) 0.039(3) Uani 1 1 d . . . . .
O26 O 0.0945(8) 0.0132(3) 0.7020(6) 0.021(3) Uani 1 1 d . . . . .
O27 O 0.0623(8) 0.1178(3) 0.7830(6) 0.024(3) Uani 1 1 d . . . . .
O28 O -0.0322(7) 0.0776(3) 0.6627(6) 0.019(2) Uani 1 1 d . . . . .
O29 O 0.0984(7) 0.0521(3) 0.4324(6) 0.020(3) Uani 1 1 d . . . . .
O30 O -0.2489(7) 0.0664(3) 0.6563(6) 0.021(3) Uani 1 1 d . . . . .
O31 O 0.1177(8) 0.2485(4) 0.4212(7) 0.034(3) Uani 1 1 d . . . . .
O32 O 0.1627(9) 0.1228(4) 0.3682(6) 0.031(3) Uani 1 1 d . . . . .
O33 O 0.2173(8) 0.0363(4) 0.5816(7) 0.033(3) Uani 1 1 d . . . . .
O34 O -0.2017(9) 0.2228(3) 0.7694(6) 0.026(3) Uani 1 1 d . . . . .
O35 O 0.0311(8) 0.2346(3) 0.7884(6) 0.028(3) Uani 1 1 d . . . . .
O36 O -0.2953(8) 0.2353(3) 0.6451(7) 0.029(3) Uani 1 1 d . . . . .
O37 O -0.3212(7) 0.2048(3) 0.5138(6) 0.022(3) Uani 1 1 d . . . . .
O38 O -0.2379(8) 0.0139(4) 0.5461(6) 0.029(3) Uani 1 1 d . . . . .
O39 O 0.2324(7) 0.1032(3) 0.5009(6) 0.021(3) Uani 1 1 d . . . . .
O40 O 0.1529(8) 0.1826(3) 0.7310(6) 0.025(3) Uani 1 1 d . . . . .
O41 O 0.1310(8) 0.1780(4) 0.8790(7) 0.031(3) Uani 1 1 d . . . . .
O42 O -0.0724(8) 0.1706(3) 0.8376(6) 0.025(3) Uani 1 1 d . . . . .
O43 O -0.1143(8) 0.0409(3) 0.4153(6) 0.026(3) Uani 1 1 d . . . . .
O44 O 0.1313(8) 0.2565(3) 0.6800(6) 0.026(3) Uani 1 1 d . . . . .
O45 O -0.2811(8) 0.1614(3) 0.6974(6) 0.020(2) Uani 1 1 d . . . . .
O46 O 0.2153(8) 0.1527(3) 0.6113(6) 0.025(3) Uani 1 1 d . . . . .
O47 O 0.0156(8) 0.2743(3) 0.5318(6) 0.024(3) Uani 1 1 d . . . . .
O48 O -0.0606(8) 0.2118(3) 0.4583(6) 0.021(2) Uani 1 1 d . . . . .
O49 O -0.4517(8) 0.1810(4) 0.6130(7) 0.030(3) Uani 1 1 d . . . . .
O50 O -0.3134(8) 0.1270(3) 0.5691(6) 0.022(3) Uani 1 1 d . . . . .
O51 O -0.2023(9) 0.3076(4) 0.6320(7) 0.032(3) Uani 1 1 d . U . A 1
O52 O -0.1012(8) 0.2934(4) 0.7563(6) 0.028(3) Uani 1 1 d . U . A 1
O53 O -0.0001(9) 0.3175(4) 0.6474(7) 0.030(3) Uani 1 1 d . . . A 1
O54 O 0.3633(8) 0.0914(4) 0.6226(7) 0.033(3) Uani 1 1 d . . . . .
O55 O -0.0105(9) 0.0248(3) 0.5669(6) 0.026(3) Uani 1 1 d . . . . .
O56 O -0.0643(8) 0.1726(3) 0.7022(6) 0.020(2) Uani 1 1 d . . . . .
O57 O 0.0704(17) -0.0962(7) 0.8898(13) 0.121(5) Uani 1 1 d D U . . .
O58 O -0.1005(17) -0.1160(7) 0.8574(13) 0.120(5) Uani 1 1 d D U . . .
N1 N 0.0122(15) 0.3356(7) 0.3883(11) 0.069(6) Uani 1 1 d . . . . .
H1A H -0.0124 0.3406 0.4282 0.083 Uiso 1 1 calc R U . . .
H1B H 0.0749 0.3402 0.3832 0.083 Uiso 1 1 calc R U . . .
N2 N -0.1401(16) 0.3130(9) 0.3359(15) 0.115(11) Uani 1 1 d . . . . .
H2A H -0.1694 0.3172 0.3741 0.137 Uiso 1 1 calc R U . . .
H2B H -0.1739 0.3035 0.2990 0.137 Uiso 1 1 calc R U . . .
N3 N -0.0041(15) 0.3119(8) 0.2730(13) 0.084(8) Uani 1 1 d . . . . .
H3A H -0.0395 0.3015 0.2377 0.101 Uiso 1 1 calc R U . . .
H3B H 0.0589 0.3169 0.2698 0.101 Uiso 1 1 calc R U . . .
N4 N 0.3228(14) 0.3070(7) 0.7488(11) 0.079(8) Uani 1 1 d . . . . .
H4A H 0.2947 0.3110 0.7877 0.095 Uiso 1 1 calc R U . . .
H4B H 0.2865 0.3050 0.7097 0.095 Uiso 1 1 calc R U . . .
N5 N 0.4831(16) 0.3064(7) 0.8046(11) 0.078(7) Uani 1 1 d . . . . .
H5A H 0.4591 0.3104 0.8450 0.094 Uiso 1 1 calc R U . . .
H5B H 0.5470 0.3042 0.8018 0.094 Uiso 1 1 calc R U . . .
N6 N 0.4592(19) 0.3006(8) 0.6839(14) 0.101(8) Uani 1 1 d . U . . .
H6A H 0.5230 0.3002 0.6793 0.121 Uiso 1 1 calc R U . . .
H6B H 0.4176 0.2989 0.6473 0.121 Uiso 1 1 calc R U . . .
N7 N 0.5643(18) 0.0595(9) 0.8349(15) 0.115(10) Uani 1 1 d . . . . .
H7A H 0.6289 0.0586 0.8353 0.138 Uiso 1 1 calc R U . . .
H7B H 0.5348 0.0529 0.8723 0.138 Uiso 1 1 calc R U . . .
N8 N 0.5429(13) 0.0819(7) 0.7150(11) 0.069(6) Uani 1 1 d . U . . .
H8A H 0.6065 0.0821 0.7096 0.083 Uiso 1 1 calc R U . . .
H8B H 0.5008 0.0889 0.6806 0.083 Uiso 1 1 calc R U . . .
N9 N 0.4100(16) 0.0775(8) 0.7836(12) 0.092(8) Uani 1 1 d . . . . .
H9A H 0.3857 0.0742 0.8240 0.111 Uiso 1 1 calc R U . . .
H9B H 0.3712 0.0850 0.7477 0.111 Uiso 1 1 calc R U . . .
N10 N 0.3408(11) 0.2489(6) 0.4135(10) 0.059(6) Uani 1 1 d . . . . .
H10A H 0.2803 0.2487 0.4267 0.071 Uiso 1 1 calc R U . . .
H10B H 0.3530 0.2597 0.3735 0.071 Uiso 1 1 calc R U . . .
N11 N 0.5061(11) 0.2355(5) 0.4358(10) 0.049(5) Uani 1 1 d . . . . .
H11A H 0.5547 0.2264 0.4639 0.058 Uiso 1 1 calc R U . . .
H11B H 0.5185 0.2462 0.3959 0.058 Uiso 1 1 calc R U . . .
N12 N 0.3936(13) 0.2174(6) 0.5132(10) 0.064(6) Uani 1 1 d . U . . .
H12A H 0.3327 0.2174 0.5255 0.077 Uiso 1 1 calc R U . . .
H12B H 0.4410 0.2068 0.5406 0.077 Uiso 1 1 calc R U . . .
N13 N -0.4466(11) 0.1305(6) 0.3984(11) 0.063(6) Uani 1 1 d . . . . .
H13A H -0.3997 0.1202 0.4267 0.076 Uiso 1 1 calc R U . . .
H13B H -0.4313 0.1453 0.3630 0.076 Uiso 1 1 calc R U . . .
N14 N -0.6116(12) 0.1415(6) 0.3696(11) 0.065(6) Uani 1 1 d . . . . .
H14A H -0.6737 0.1388 0.3787 0.078 Uiso 1 1 calc R U . . .
H14B H -0.5961 0.1563 0.3342 0.078 Uiso 1 1 calc R U . . .
N15 N -0.5611(12) 0.1011(7) 0.4630(11) 0.078(8) Uani 1 1 d . . . . .
H15A H -0.6224 0.0978 0.4735 0.093 Uiso 1 1 calc R U . . .
H15B H -0.5128 0.0895 0.4883 0.093 Uiso 1 1 calc R U . . .
N16 N 0.3219(18) -0.0189(8) 0.7010(18) 0.030(6) Uani 0.5 1 d . U P . .
H16A H 0.3127 -0.0312 0.7402 0.036 Uiso 0.5 1 calc R U P . .
H16B H 0.2720 -0.0071 0.6776 0.036 Uiso 0.5 1 calc R U P . .
N17 N 0.4240(19) -0.0034(8) 0.6123(18) 0.029(6) Uani 0.5 1 d . U P . .
H17A H 0.4800 -0.0054 0.5926 0.035 Uiso 0.5 1 calc R U P . .
H17B H 0.3729 0.0083 0.5902 0.035 Uiso 0.5 1 calc R U P . .
N18 N 0.488(2) -0.0356(10) 0.710(2) 0.047(6) Uani 0.5 1 d . U P . .
H18A H 0.5451 -0.0383 0.6927 0.057 Uiso 0.5 1 calc R U P . .
H18B H 0.4794 -0.0449 0.7520 0.057 Uiso 0.5 1 calc R U P . .
C1 C 0.0068(18) -0.0739(7) 0.7291(10) 0.055(3) Uani 1 1 d D U . . .
H1C H -0.0324 -0.0977 0.7118 0.066 Uiso 1 1 calc R U . . .
H1D H 0.0763 -0.0830 0.7361 0.066 Uiso 1 1 calc R U . . .
C2 C -0.029(2) -0.0621(7) 0.8007(10) 0.070(3) Uani 1 1 d D U . . .
H2C H -0.0990 -0.0544 0.7942 0.085 Uiso 1 1 calc R U . . .
H2D H 0.0084 -0.0376 0.8171 0.085 Uiso 1 1 calc R U . . .
C3 C -0.0178(17) -0.0949(8) 0.8588(13) 0.080(4) Uani 1 1 d D U . . .
C4 C -0.0478(18) 0.3207(8) 0.3337(16) 0.064(7) Uani 1 1 d . . . . .
C5 C 0.424(2) 0.3038(8) 0.7493(15) 0.071(8) Uani 1 1 d . . . . .
C6 C 0.510(2) 0.0710(10) 0.7765(18) 0.081(9) Uani 1 1 d . . . . .
C7 C 0.4137(13) 0.2332(7) 0.4540(12) 0.046(6) Uani 1 1 d . . . . .
C8 C -0.5417(13) 0.1235(7) 0.4093(12) 0.042(5) Uani 1 1 d . . . . .
C9 C 0.416(2) -0.0182(11) 0.675(2) 0.034(6) Uani 0.5 1 d . U P . .
O1W O 0.3203(17) 0.0432(7) 0.3382(13) 0.117(8) Uiso 1 1 d . . . . .
O2W O 0.259(2) 0.3190(8) 0.5837(15) 0.139(9) Uiso 1 1 d . . . . .
O3W O -0.400(2) 0.3147(10) 0.5478(18) 0.121(11) Uiso 0.75 1 d . . P . .
O4W O -0.083(3) 0.1595(12) 0.997(2) 0.118(13) Uiso 0.6 1 d . . P . .
O5W O 0.298(6) 0.099(2) 0.920(4) 0.14(3) Uiso 0.35 1 d . . P . .
O6W O -0.209(7) 0.078(3) 0.946(5) 0.11(3) Uiso 0.25 1 d . . P B 1
O7W O -0.056(6) 0.078(2) 0.937(4) 0.12(3) Uiso 0.3 1 d . . P C 2
O8W O 0.176(4) 0.1017(18) 0.976(3) 0.097(18) Uiso 0.35 1 d . . P . .
O9W O -0.286(4) -0.1003(17) 0.786(3) 0.111(18) Uiso 0.4 1 d . . P . .

loop_
_atom_site_aniso_label
_atom_site_aniso_U_11
_atom_site_aniso_U_22
_atom_site_aniso_U_33
_atom_site_aniso_U_23
_atom_site_aniso_U_13
_atom_site_aniso_U_12
W1 0.0252(4) 0.0264(4) 0.0176(4) -0.0056(3) 0.0019(3) 0.0010(3)
W2 0.0241(3) 0.0257(4) 0.0177(4) -0.0035(3) 0.0065(3) 0.0031(3)
W3 0.0166(3) 0.0235(3) 0.0157(4) 0.0027(3) 0.0026(3) 0.0017(3)
W4 0.0206(3) 0.0248(4) 0.0144(4) -0.0011(3) 0.0005(3) 0.0021(3)
W5 0.0170(3) 0.0211(3) 0.0171(4) 0.0007(3) 0.0046(3) 0.0002(3)
W6 0.0201(3) 0.0226(4) 0.0245(4) 0.0005(3) 0.0065(3) -0.0007(3)
W7 0.0167(3) 0.0490(5) 0.0198(4) -0.0012(4) 0.0023(3) 0.0044(3)
W8 0.0202(3) 0.0357(4) 0.0171(4) 0.0012(3) 0.0026(3) -0.0058(3)
W9 0.0170(3) 0.0273(4) 0.0211(4) -0.0018(3) 0.0037(3) 0.0027(3)
W10 0.0208(3) 0.0241(4) 0.0144(4) 0.0003(3) 0.0050(3) 0.0020(3)
W11 0.0202(3) 0.0241(4) 0.0217(4) 0.0019(3) 0.0025(3) 0.0031(3)
W12 0.0179(3) 0.0325(4) 0.0232(4) -0.0048(3) 0.0038(3) -0.0020(3)
W13 0.0309(4) 0.0207(4) 0.0293(5) -0.0006(3) 0.0065(3) 0.0024(3)
W14 0.0266(4) 0.0241(4) 0.0266(4) -0.0081(3) 0.0049(3) -0.0007(3)
W15 0.0250(4) 0.0239(4) 0.0271(4) -0.0059(3) 0.0070(3) 0.0042(3)
Sn1 0.0233(6) 0.0216(6) 0.0138(6) 0.0006(5) 0.0029(5) 0.0021(4)
Zn1 0.0294(11) 0.0292(11) 0.0266(12) 0.0003(10) 0.0050(9) 0.0009(9)
P1 0.018(2) 0.019(2) 0.007(2) 0.0007(17) -0.0002(16) 0.0003(16)
P2 0.0133(19) 0.0136(19) 0.018(2) -0.0027(18) 0.0005(17) 0.0026(15)
O1 0.034(7) 0.026(6) 0.027(8) -0.005(6) -0.006(6) 0.005(5)
O2 0.025(6) 0.041(7) 0.022(7) 0.014(6) -0.006(5) -0.010(5)
O3 0.029(6) 0.016(6) 0.015(6) 0.002(5) 0.011(5) 0.003(5)
O4 0.016(5) 0.026(6) 0.009(6) -0.003(5) 0.003(4) -0.003(4)
O5 0.030(6) 0.027(6) 0.020(7) -0.002(5) 0.013(5) 0.004(5)
O6 0.022(6) 0.017(6) 0.022(7) -0.008(5) 0.012(5) -0.001(4)
O7 0.035(7) 0.016(6) 0.026(7) -0.001(5) 0.005(6) 0.001(5)
O8 0.033(6) 0.030(6) 0.007(6) 0.004(5) 0.003(5) -0.001(5)
O9 0.034(7) 0.048(8) 0.015(7) -0.003(6) 0.011(6) 0.005(6)
O10 0.017(5) 0.030(5) 0.006(5) -0.001(4) 0.001(4) 0.007(4)
O11 0.019(5) 0.017(6) 0.027(7) -0.005(5) -0.002(5) 0.004(4)
O12 0.033(6) 0.021(6) 0.014(6) -0.005(5) 0.003(5) 0.009(5)
O13 0.013(5) 0.027(6) 0.023(7) 0.004(5) 0.000(5) 0.009(4)
O14 0.014(5) 0.019(6) 0.031(7) -0.014(5) 0.003(5) 0.000(4)
O15 0.017(5) 0.027(6) 0.017(6) 0.004(5) -0.003(5) 0.005(5)
O16 0.026(6) 0.040(7) 0.031(8) 0.002(6) -0.003(6) -0.003(5)
O17 0.026(6) 0.015(6) 0.031(7) -0.003(5) 0.008(5) 0.000(5)
O18 0.039(7) 0.029(7) 0.032(8) -0.003(6) -0.005(6) 0.013(5)
O19 0.025(6) 0.039(7) 0.021(7) 0.013(6) 0.005(5) -0.003(5)
O20 0.030(6) 0.013(5) 0.021(7) 0.000(5) 0.002(5) 0.003(4)
O21 0.052(8) 0.023(6) 0.037(9) 0.006(6) 0.003(7) 0.011(6)
O22 0.038(7) 0.027(6) 0.037(8) -0.001(6) 0.014(6) -0.002(5)
O23 0.026(6) 0.037(7) 0.032(8) -0.003(6) 0.000(6) -0.005(5)
O24 0.050(8) 0.028(7) 0.053(10) -0.004(7) 0.006(7) 0.000(6)
O25 0.050(8) 0.029(7) 0.042(9) -0.006(6) 0.020(7) 0.008(6)
O26 0.028(6) 0.017(6) 0.018(6) -0.006(5) 0.002(5) -0.003(5)
O27 0.024(6) 0.024(6) 0.025(7) -0.015(5) 0.009(5) 0.000(5)
O28 0.024(6) 0.015(5) 0.018(6) 0.006(5) 0.011(5) 0.000(4)
O29 0.018(5) 0.019(6) 0.024(7) 0.001(5) 0.001(5) -0.001(4)
O30 0.019(6) 0.025(6) 0.019(7) -0.005(5) 0.005(5) -0.005(5)
O31 0.028(6) 0.032(7) 0.043(8) 0.005(6) 0.020(6) -0.006(5)
O32 0.035(7) 0.035(7) 0.023(7) 0.008(6) 0.010(6) 0.000(5)
O33 0.024(6) 0.035(7) 0.039(8) -0.021(6) 0.001(6) -0.008(5)
O34 0.041(7) 0.017(6) 0.021(7) -0.009(5) 0.008(6) 0.004(5)
O35 0.034(7) 0.023(6) 0.028(7) -0.008(6) 0.000(6) 0.001(5)
O36 0.026(6) 0.024(6) 0.037(8) -0.007(6) 0.004(6) 0.005(5)
O37 0.016(5) 0.026(6) 0.025(7) 0.003(5) 0.011(5) 0.004(4)
O38 0.021(6) 0.041(7) 0.024(7) -0.012(6) 0.001(5) 0.002(5)
O39 0.014(5) 0.031(6) 0.019(7) -0.003(5) 0.001(5) -0.008(5)
O40 0.023(6) 0.028(6) 0.024(7) -0.006(6) -0.004(5) 0.007(5)
O41 0.028(6) 0.040(7) 0.027(7) -0.006(6) 0.007(6) -0.002(5)
O42 0.026(6) 0.025(6) 0.022(7) -0.010(5) 0.000(5) 0.005(5)
O43 0.021(6) 0.028(6) 0.031(7) -0.008(6) 0.008(5) 0.001(5)
O44 0.024(6) 0.025(6) 0.027(7) -0.017(6) -0.003(5) -0.003(5)
O45 0.024(6) 0.021(6) 0.014(6) 0.000(5) 0.002(5) -0.006(5)
O46 0.023(6) 0.034(7) 0.019(7) -0.002(6) 0.004(5) 0.003(5)
O47 0.035(7) 0.019(6) 0.020(7) 0.001(5) 0.007(5) -0.005(5)
O48 0.019(5) 0.030(6) 0.015(6) 0.002(5) 0.006(5) 0.002(5)
O49 0.024(6) 0.039(7) 0.028(8) -0.004(6) 0.003(5) 0.009(5)
O50 0.023(6) 0.018(6) 0.025(7) -0.009(5) 0.003(5) 0.004(4)
O51 0.025(5) 0.036(6) 0.037(7) 0.008(6) 0.011(5) 0.009(5)
O52 0.022(5) 0.038(6) 0.024(6) -0.011(5) 0.007(5) -0.003(5)
O53 0.027(7) 0.028(7) 0.035(8) 0.007(6) 0.002(6) 0.004(6)
O54 0.027(6) 0.049(8) 0.024(7) 0.007(6) 0.006(6) 0.011(6)
O55 0.049(7) 0.020(6) 0.009(6) 0.000(5) 0.008(5) 0.007(5)
O56 0.026(6) 0.024(6) 0.013(6) 0.001(5) 0.010(5) 0.002(5)
O57 0.138(10) 0.120(10) 0.107(10) 0.012(9) 0.017(10) 0.002(10)
O58 0.139(10) 0.116(10) 0.106(10) 0.016(9) 0.007(10) 0.003(9)
N1 0.053(12) 0.104(17) 0.051(14) 0.007(13) 0.017(11) -0.002(12)
N2 0.060(15) 0.18(3) 0.10(2) -0.01(2) 0.029(15) -0.066(17)
N3 0.047(12) 0.14(2) 0.074(17) -0.024(16) 0.024(12) -0.015(13)
N4 0.045(12) 0.14(2) 0.054(14) -0.061(14) -0.001(10) 0.003(12)
N5 0.063(14) 0.14(2) 0.034(13) -0.014(14) 0.001(11) -0.002(14)
N6 0.080(13) 0.130(16) 0.094(16) -0.019(14) 0.012(13) -0.020(12)
N7 0.057(15) 0.20(3) 0.09(2) 0.00(2) 0.002(15) 0.010(17)
N8 0.033(9) 0.123(15) 0.053(12) 0.018(11) 0.018(9) 0.003(10)
N9 0.059(14) 0.17(3) 0.055(16) -0.012(16) 0.020(12) 0.012(15)
N10 0.024(9) 0.098(15) 0.058(13) 0.049(12) 0.016(9) 0.005(9)
N11 0.019(8) 0.077(13) 0.051(12) 0.023(10) 0.003(8) 0.007(8)
N12 0.038(9) 0.108(13) 0.048(11) 0.047(10) 0.014(8) 0.017(9)
N13 0.019(8) 0.088(14) 0.083(16) 0.056(13) 0.001(9) 0.011(9)
N14 0.029(9) 0.075(14) 0.090(17) 0.039(13) 0.010(10) -0.008(9)
N15 0.020(9) 0.133(19) 0.082(17) 0.077(15) 0.019(10) 0.004(10)
N16 0.012(10) 0.026(11) 0.052(14) -0.011(11) 0.006(10) -0.004(9)
N17 0.012(10) 0.023(11) 0.054(15) -0.018(11) 0.009(10) -0.006(9)
N18 0.029(11) 0.048(13) 0.064(15) -0.016(12) -0.001(11) 0.006(10)
C1 0.067(6) 0.052(6) 0.046(6) 0.010(6) 0.010(6) 0.003(6)
C2 0.085(7) 0.067(6) 0.060(7) 0.010(6) 0.014(6) 0.006(6)
C3 0.095(8) 0.078(8) 0.069(8) 0.013(7) 0.014(8) 0.001(8)
C4 0.050(15) 0.066(17) 0.08(2) 0.015(15) -0.001(15) -0.005(12)
C5 0.09(2) 0.076(18) 0.047(17) -0.018(15) 0.050(16) -0.001(15)
C6 0.050(16) 0.12(3) 0.07(2) -0.01(2) 0.001(16) -0.012(16)
C7 0.023(10) 0.073(15) 0.044(14) 0.039(12) 0.014(9) 0.021(10)
C8 0.021(10) 0.056(13) 0.050(15) 0.019(11) 0.011(10) 0.003(9)
C9 0.014(11) 0.032(13) 0.055(15) -0.019(12) -0.001(12) -0.004(10)

loop_
_atom_type_symbol
_atom_type_description
_atom_type_scat_dispersion_real
_atom_type_scat_dispersion_imag
_atom_type_scat_source
C C 0.0033 0.0016 'International Tables Vol C Tables 4.2.6.8 and 6.1.1.4'
H H 0.0000 0.0000 'International Tables Vol C Tables 4.2.6.8 and 6.1.1.4'
N N 0.0061 0.0033 'International Tables Vol C Tables 4.2.6.8 and 6.1.1.4'
O O 0.0106 0.0060 'International Tables Vol C Tables 4.2.6.8 and 6.1.1.4'
P P 0.1023 0.0942 'International Tables Vol C Tables 4.2.6.8 and 6.1.1.4'
Zn Zn 0.2839 1.4301 'International Tables Vol C Tables 4.2.6.8 and 6.1.1.4'
W W -0.8490 6.8722 'International Tables Vol C Tables 4.2.6.8 and 6.1.1.4'
Sn Sn -0.6537 1.4246 'International Tables Vol C Tables 4.2.6.8 and 6.1.1.4'

loop_
_geom_angle_atom_site_label_1
_geom_angle_atom_site_label_2
_geom_angle_atom_site_label_3
_geom_angle
_geom_angle_site_symmetry_1
_geom_angle_site_symmetry_3
O41 W1 O27 102.5(5) . .
O41 W1 O42 99.5(5) . .
O27 W1 O42 93.7(5) . .
O41 W1 O40 102.7(5) . .
O27 W1 O40 89.2(5) . .
O42 W1 O40 156.5(5) . .
O41 W1 O35 96.1(5) . .
O27 W1 O35 161.2(5) . .
O42 W1 O35 86.3(5) . .
O40 W1 O35 83.6(5) . .
O41 W1 O56 171.1(5) . .
O27 W1 O56 82.7(4) . .
O42 W1 O56 72.8(4) . .
O40 W1 O56 84.5(4) . .
O35 W1 O56 79.4(4) . .
O9 W2 O12 101.8(5) . .
O9 W2 O45 100.7(5) . .
O12 W2 O45 90.4(5) . .
O9 W2 O42 99.8(5) . .
O12 W2 O42 93.0(5) . .
O45 W2 O42 158.1(5) . .
O9 W2 O34 95.3(5) . .
O12 W2 O34 162.6(5) . .
O45 W2 O34 83.6(5) . .
O42 W2 O34 86.8(5) . .
O9 W2 O56 172.0(5) . .
O12 W2 O56 83.3(4) . .
O45 W2 O56 85.3(4) . .
O42 W2 O56 73.6(4) . .
O34 W2 O56 80.0(4) . .
O22 W3 O20 98.5(5) . .
O22 W3 O4 99.6(5) . .
O20 W3 O4 93.4(5) . .
O22 W3 O3 101.7(5) . .
O20 W3 O3 92.6(4) . .
O4 W3 O3 156.8(4) . .
O22 W3 O43 94.0(5) . .
O20 W3 O43 167.3(5) . .
O4 W3 O43 87.0(4) . .
O3 W3 O43 82.4(4) . .
O22 W3 O15 171.6(5) . .
O20 W3 O15 87.6(4) . .
O4 W3 O15 74.1(4) . .
O3 W3 O15 83.8(4) . .
O43 W3 O15 80.3(4) . .
O16 W4 O26 101.8(5) . .
O16 W4 O1 101.3(5) . .
O26 W4 O1 91.8(5) . .
O16 W4 O8 101.1(5) . .
O26 W4 O8 91.5(5) . .
O1 W4 O8 156.1(5) . .
O16 W4 O27 97.0(5) . .
O26 W4 O27 161.1(5) . .
O1 W4 O27 85.7(5) . .
O8 W4 O27 83.6(4) . .
O16 W4 O28 173.8(5) . .
O26 W4 O28 80.3(4) . .
O1 W4 O28 84.3(4) . .
O8 W4 O28 72.9(4) . .
O27 W4 O28 80.8(4) . .
O32 W5 O17 99.6(5) . .
O32 W5 O39 98.5(5) . .
O17 W5 O39 94.7(5) . .
O32 W5 O3 102.6(5) . .
O17 W5 O3 91.9(4) . .
O39 W5 O3 156.5(5) . .
O32 W5 O29 93.9(5) . .
O17 W5 O29 166.1(5) . .
O39 W5 O29 86.3(4) . .
O3 W5 O29 82.1(4) . .
O32 W5 O10 170.0(5) . .
O17 W5 O10 87.2(4) . .
O39 W5 O10 73.4(4) . .
O3 W5 O10 84.4(4) . .
O29 W5 O10 79.8(4) . .
O31 W6 O47 99.8(5) . .
O31 W6 O6 99.3(5) . .
O47 W6 O6 93.6(5) . .
O31 W6 O48 101.7(5) . .
O47 W6 O48 87.6(5) . .
O6 W6 O48 158.5(5) . .
O31 W6 O17 98.6(5) . .
O47 W6 O17 161.3(5) . .
O6 W6 O17 86.8(4) . .
O48 W6 O17 85.4(4) . .
O31 W6 O13 171.9(5) . .
O47 W6 O13 84.4(4) . .
O6 W6 O13 73.4(4) . .
O48 W6 O13 85.4(4) . .
O17 W6 O13 77.8(4) . .
O54 W7 O33 99.7(5) . .
O54 W7 O1 102.3(5) . .
O33 W7 O1 95.5(5) . .
O54 W7 O39 99.0(5) . .
O33 W7 O39 89.6(5) . .
O1 W7 O39 156.9(4) . .
O54 W7 O46 95.4(5) . .
O33 W7 O46 164.3(5) . .
O1 W7 O46 85.7(5) . .
O39 W7 O46 83.5(5) . .
O54 W7 O10 170.8(5) . .
O33 W7 O10 83.7(4) . .
O1 W7 O10 85.9(4) . .
O39 W7 O10 72.3(4) . .
O46 W7 O10 80.8(4) . .
O2 W8 O38 101.1(5) . .
O2 W8 O30 101.9(5) . .
O38 W8 O30 95.5(5) . .
O2 W8 O4 100.0(5) . .
O38 W8 O4 91.7(5) . .
O30 W8 O4 155.2(4) . .
O2 W8 O50 92.5(5) . .
O38 W8 O50 166.0(5) . .
O30 W8 O50 84.8(4) . .
O4 W8 O50 82.7(4) . .
O2 W8 O15 170.7(5) . .
O38 W8 O15 84.2(4) . .
O30 W8 O15 85.0(4) . .
O4 W8 O15 72.0(4) . .
O50 W8 O15 81.9(4) . .
O49 W9 O50 100.9(5) . .
O49 W9 O45 100.8(5) . .
O50 W9 O45 93.0(5) . .
O49 W9 O37 98.6(5) . .
O50 W9 O37 92.4(5) . .
O45 W9 O37 158.5(4) . .
O49 W9 O36 96.1(5) . .
O50 W9 O36 163.0(5) . .
O45 W9 O36 83.1(5) . .
O37 W9 O36 85.7(5) . .
O49 W9 O11 170.6(5) . .
O50 W9 O11 84.1(4) . .
O45 W9 O11 86.8(4) . .
O37 W9 O11 73.1(4) . .
O36 W9 O11 79.2(4) . .
O19 W10 O5 101.0(5) . .
O19 W10 O8 101.4(5) . .
O5 W10 O8 92.2(5) . .
O19 W10 O30 100.1(5) . .
O5 W10 O30 91.9(5) . .
O8 W10 O30 156.9(4) . .
O19 W10 O12 95.8(5) . .
O5 W10 O12 163.1(5) . .
O8 W10 O12 84.3(5) . .
O30 W10 O12 85.2(4) . .
O19 W10 O28 174.9(5) . .
O5 W10 O28 81.0(4) . .
O8 W10 O28 73.8(4) . .
O30 W10 O28 84.4(4) . .
O12 W10 O28 82.1(4) . .
O18 W11 O7 100.5(5) . .
O18 W11 O37 99.9(5) . .
O7 W11 O37 92.3(5) . .
O18 W11 O48 101.3(5) . .
O7 W11 O48 87.9(5) . .
O37 W11 O48 158.4(5) . .
O18 W11 O20 98.1(5) . .
O7 W11 O20 161.1(5) . .
O37 W11 O20 87.9(5) . .
O48 W11 O20 85.1(5) . .
O18 W11 O11 172.4(5) . .
O7 W11 O11 83.6(4) . .
O37 W11 O11 73.4(4) . .
O48 W11 O11 85.2(4) . .
O20 W11 O11 78.3(4) . .
O23 W12 O46 101.2(5) . .
O23 W12 O40 101.1(5) . .
O46 W12 O40 92.6(5) . .
O23 W12 O6 98.0(5) . .
O46 W12 O6 91.5(5) . .
O40 W12 O6 159.3(4) . .
O23 W12 O44 96.6(5) . .
O46 W12 O44 162.2(4) . .
O40 W12 O44 83.9(5) . .
O6 W12 O44 86.0(5) . .
O23 W12 O13 170.7(5) . .
O46 W12 O13 82.7(4) . .
O40 W12 O13 87.0(4) . .
O6 W12 O13 73.4(4) . .
O44 W12 O13 79.6(4) . .
O21 W13 O53 102.7(6) . .
O21 W13 O51 103.0(6) . .
O53 W13 O51 93.0(6) . .
O21 W13 O47 100.6(5) . .
O53 W13 O47 87.3(5) . .
O51 W13 O47 155.8(5) . .
O21 W13 O7 101.3(5) . .
O53 W13 O7 155.5(5) . .
O51 W13 O7 86.6(6) . .
O47 W13 O7 83.4(5) . .
O21 W13 O14 174.8(5) . .
O53 W13 O14 73.8(4) . .
O51 W13 O14 73.7(4) . .
O47 W13 O14 83.2(4) . .
O7 W13 O14 82.6(4) . .
O36 W13A O7 97.8(18) . .
O36 W13A O14 83.0(15) . .
O7 W13A O14 78.8(13) . .
O24 W14 O35 102.7(6) . .
O24 W14 O44 102.6(6) . .
O35 W14 O44 90.1(5) . .
O24 W14 O52 100.7(6) . .
O35 W14 O52 88.0(5) . .
O44 W14 O52 156.5(5) . .
O24 W14 O53 98.8(6) . .
O35 W14 O53 158.3(5) . .
O44 W14 O53 87.7(5) . .
O52 W14 O53 85.5(5) . .
O24 W14 O14 168.7(5) . .
O35 W14 O14 85.4(4) . .
O44 W14 O14 85.1(4) . .
O52 W14 O14 71.5(4) . .
O53 W14 O14 72.9(4) . .
O44 W14A O14 84.3(15) . .
O44 W14A O47 93.4(16) . .
O14 W14A O47 75.5(12) . .
O25 W15 O36 103.8(6) . .
O25 W15 O34 102.6(6) . .
O36 W15 O34 89.3(5) . .
O25 W15 O52 100.9(6) . .
O36 W15 O52 155.1(5) . .
O34 W15 O52 88.3(5) . .
O25 W15 O51 98.9(6) . .
O36 W15 O51 87.3(6) . .
O34 W15 O51 158.4(5) . .
O52 W15 O51 85.9(5) . .
O25 W15 O14 168.9(5) . .
O36 W15 O14 84.1(4) . .
O34 W15 O14 85.0(4) . .
O52 W15 O14 71.0(4) . .
O51 W15 O14 73.4(4) . .
O34 W15A O35 105.2(17) . .
O5 Sn1 O26 90.6(4) . .
O5 Sn1 O43 158.1(5) . 3_556
O26 Sn1 O43 87.6(4) . 3_556
O5 Sn1 O29 87.2(4) . 3_556
O26 Sn1 O29 158.7(4) . 3_556
O43 Sn1 O29 86.6(4) 3_556 3_556
O5 Sn1 C1 95.2(7) . .
O26 Sn1 C1 95.5(7) . .
O43 Sn1 C1 106.6(7) 3_556 .
O29 Sn1 C1 105.8(7) 3_556 .
O5 Sn1 O55 82.3(4) . .
O26 Sn1 O55 81.8(4) . .
O43 Sn1 O55 75.9(4) 3_556 .
O29 Sn1 O55 76.9(4) 3_556 .
C1 Sn1 O55 176.3(6) . .
O33 Zn1 O38 93.0(5) 3_556 .
O33 Zn1 O29 102.0(5) 3_556 3_556
O38 Zn1 O29 87.2(5) . 3_556
O33 Zn1 O43 86.7(5) 3_556 .
O38 Zn1 O43 101.2(5) . .
O29 Zn1 O43 167.7(4) 3_556 .
O33 Zn1 O55 91.4(5) 3_556 3_556
O38 Zn1 O55 175.1(4) . 3_556
O29 Zn1 O55 94.1(4) 3_556 3_556
O43 Zn1 O55 76.8(4) . 3_556
O33 Zn1 O55 176.5(5) 3_556 .
O38 Zn1 O55 90.5(4) . .
O29 Zn1 O55 78.3(4) 3_556 .
O43 Zn1 O55 92.5(4) . .
O55 Zn1 O55 85.1(4) 3_556 .
O15 P1 O28 111.9(6) . .
O15 P1 O10 111.6(6) . .
O28 P1 O10 111.5(6) . .
O15 P1 O55 107.7(6) . .
O28 P1 O55 107.6(6) . .
O10 P1 O55 106.2(6) . .
O56 P2 O11 112.5(6) . .
O56 P2 O13 112.0(6) . .
O11 P2 O13 111.2(6) . .
O56 P2 O14 106.9(6) . .
O11 P2 O14 107.4(6) . .
O13 P2 O14 106.5(6) . .
W7 O1 W4 148.5(6) . .
W3 O3 W5 160.1(6) . .
W3 O4 W8 123.0(5) . .
W10 O5 Sn1 141.0(6) . .
W6 O6 W12 122.0(5) . .
W11 O7 W13 152.0(6) . .
W11 O7 W13A 129.7(12) . .
W10 O8 W4 122.7(6) . .
P1 O10 W7 128.7(6) . .
P1 O10 W5 133.1(6) . .
W7 O10 W5 91.5(4) . .
P2 O11 W9 128.7(7) . .
P2 O11 W11 127.5(6) . .
W9 O11 W11 90.7(3) . .
W2 O12 W10 166.6(6) . .
P2 O13 W12 129.1(7) . .
P2 O13 W6 127.2(6) . .
W12 O13 W6 91.1(4) . .
P2 O14 W14A 128.3(12) . .
P2 O14 W13A 125.3(12) . .
W14A O14 W13A 95.9(15) . .
P2 O14 W14 123.4(6) . .
P2 O14 W15 123.0(6) . .
W14 O14 W15 93.2(4) . .
P2 O14 W13 126.7(6) . .
W14 O14 W13 90.3(3) . .
W15 O14 W13 90.2(3) . .
P1 O15 W3 133.9(6) . .
P1 O15 W8 127.0(6) . .
W3 O15 W8 90.7(3) . .
W5 O17 W6 166.7(7) . .
W3 O20 W11 166.6(7) . .
W4 O26 Sn1 142.0(6) . .
W1 O27 W4 167.0(6) . .
P1 O28 W10 127.2(6) . .
P1 O28 W4 127.3(6) . .
W10 O28 W4 89.9(4) . .
W5 O29 Zn1 126.5(5) . 3_556
W5 O29 Sn1 120.5(5) . 3_556
Zn1 O29 Sn1 108.7(5) 3_556 3_556
W8 O30 W10 147.5(6) . .
W7 O33 Zn1 131.5(7) . 3_556
W15 O34 W2 148.7(6) . .
W15A O34 W2 130.9(12) . .
W14 O35 W1 148.3(7) . .
W1 O35 W15A 127.3(12) . .
W15 O36 W9 149.2(6) . .
W13A O36 W9 139.2(14) . .
W11 O37 W9 122.6(5) . .
W8 O38 Zn1 133.0(7) . .
W5 O39 W7 122.3(5) . .
W12 O40 W1 154.9(6) . .
W2 O42 W1 123.0(6) . .
Sn1 O43 W3 119.9(5) 3_556 .
Sn1 O43 Zn1 109.5(5) 3_556 .
W3 O43 Zn1 126.6(6) . .
W14 O44 W12 148.2(7) . .
W14A O44 W12 143.9(13) . .
W9 O45 W2 154.6(6) . .
W12 O46 W7 162.0(7) . .
W6 O47 W13 151.9(6) . .
W6 O47 W14A 128.0(11) . .
W11 O48 W6 147.4(6) . .
W9 O50 W8 162.4(7) . .
W13 O51 W15 122.5(6) . .
W14 O52 W15 124.2(6) . .
W13 O53 W14 122.9(6) . .
P1 O55 Zn1 117.9(6) . 3_556
P1 O55 Zn1 118.4(6) . .
Zn1 O55 Zn1 94.9(4) 3_556 .
P1 O55 Sn1 125.7(6) . .
Zn1 O55 Sn1 97.6(4) 3_556 .
Zn1 O55 Sn1 96.0(4) . .
P2 O56 W2 129.4(6) . .
P2 O56 W1 129.7(6) . .
W2 O56 W1 89.6(4) . .
C4 N1 H1A 120.0 . .
C4 N1 H1B 120.0 . .
H1A N1 H1B 120.0 . .
C4 N2 H2A 120.0 . .
C4 N2 H2B 120.0 . .
H2A N2 H2B 120.0 . .
C4 N3 H3A 120.0 . .
C4 N3 H3B 120.0 . .
H3A N3 H3B 120.0 . .
C5 N4 H4A 120.0 . .
C5 N4 H4B 120.0 . .
H4A N4 H4B 120.0 . .
C5 N5 H5A 120.0 . .
C5 N5 H5B 120.0 . .
H5A N5 H5B 120.0 . .
C5 N6 H6A 120.0 . .
C5 N6 H6B 120.0 . .
H6A N6 H6B 120.0 . .
C6 N7 H7A 120.0 . .
C6 N7 H7B 120.0 . .
H7A N7 H7B 120.0 . .
C6 N8 H8A 120.0 . .
C6 N8 H8B 120.0 . .
H8A N8 H8B 120.0 . .
C6 N9 H9A 120.0 . .
C6 N9 H9B 120.0 . .
H9A N9 H9B 120.0 . .
C7 N10 H10A 120.0 . .
C7 N10 H10B 120.0 . .
H10A N10 H10B 120.0 . .
C7 N11 H11A 120.0 . .
C7 N11 H11B 120.0 . .
H11A N11 H11B 120.0 . .
C7 N12 H12A 120.0 . .
C7 N12 H12B 120.0 . .
H12A N12 H12B 120.0 . .
C8 N13 H13A 120.0 . .
C8 N13 H13B 120.0 . .
H13A N13 H13B 120.0 . .
C8 N14 H14A 120.0 . .
C8 N14 H14B 120.0 . .
H14A N14 H14B 120.0 . .
C8 N15 H15A 120.0 . .
C8 N15 H15B 120.0 . .
H15A N15 H15B 120.0 . .
C9 N16 H16A 120.0 . .
C9 N16 H16B 120.0 . .
H16A N16 H16B 120.0 . .
C9 N17 H17A 120.0 . .
C9 N17 H17B 120.0 . .
H17A N17 H17B 120.0 . .
C9 N18 H18A 120.0 . .
C9 N18 H18B 120.0 . .
H18A N18 H18B 120.0 . .
C2 C1 Sn1 118.1(14) . .
C2 C1 H1C 107.8 . .
Sn1 C1 H1C 107.8 . .
C2 C1 H1D 107.8 . .
Sn1 C1 H1D 107.8 . .
H1C C1 H1D 107.1 . .
C1 C2 C3 117(2) . .
C1 C2 H2C 108.0 . .
C3 C2 H2C 108.0 . .
C1 C2 H2D 108.0 . .
C3 C2 H2D 108.0 . .
H2C C2 H2D 107.2 . .
O57 C3 O58 138(2) . .
O57 C3 C2 113(2) . .
O58 C3 C2 108(2) . .
N2 C4 N1 125(3) . .
N2 C4 N3 118(3) . .
N1 C4 N3 117(2) . .
N5 C5 N4 124(2) . .
N5 C5 N6 122(3) . .
N4 C5 N6 114(3) . .
N7 C6 N8 128(3) . .
N7 C6 N9 116(3) . .
N8 C6 N9 116(3) . .
N12 C7 N10 118.8(18) . .
N12 C7 N11 121.0(18) . .
N10 C7 N11 120.1(18) . .
N15 C8 N14 122.3(18) . .
N15 C8 N13 117.9(18) . .
N14 C8 N13 119.6(19) . .
N18 C9 N17 123(4) . .
N18 C9 N16 119(4) . .
N17 C9 N16 117(3) . .

loop_
_geom_bond_atom_site_label_1
_geom_bond_atom_site_label_2
_geom_bond_distance
_geom_bond_site_symmetry_2
W1 O41 1.723(12) .
W1 O27 1.826(10) .
W1 O42 1.911(11) .
W1 O40 1.924(12) .
W1 O35 2.003(11) .
W1 O56 2.391(11) .
W2 O9 1.729(12) .
W2 O12 1.827(10) .
W2 O45 1.889(10) .
W2 O42 1.901(11) .
W2 O34 1.983(10) .
W2 O56 2.363(10) .
W3 O22 1.711(13) .
W3 O20 1.835(10) .
W3 O4 1.871(10) .
W3 O3 1.886(10) .
W3 O43 2.072(11) .
W3 O15 2.354(11) .
W4 O16 1.708(12) .
W4 O26 1.811(10) .
W4 O1 1.911(13) .
W4 O8 1.927(11) .
W4 O27 1.973(10) .
W4 O28 2.381(11) .
W5 O32 1.682(12) .
W5 O17 1.830(10) .
W5 O39 1.874(10) .
W5 O3 1.918(10) .
W5 O29 2.056(10) .
W5 O10 2.357(10) .
W6 O31 1.680(12) .
W6 O47 1.862(11) .
W6 O6 1.904(11) .
W6 O48 1.908(10) .
W6 O17 1.947(10) .
W6 O13 2.366(11) .
W7 O54 1.737(11) .
W7 O33 1.797(11) .
W7 O1 1.870(13) .
W7 O39 1.967(11) .
W7 O46 2.019(11) .
W7 O10 2.341(10) .
W8 O2 1.715(11) .
W8 O38 1.771(11) .
W8 O30 1.877(11) .
W8 O4 1.961(10) .
W8 O50 2.059(10) .
W8 O15 2.379(10) .
W9 O49 1.692(11) .
W9 O50 1.813(10) .
W9 O45 1.884(11) .
W9 O37 1.941(11) .
W9 O36 1.997(11) .
W9 O11 2.342(10) .
W10 O19 1.696(11) .
W10 O5 1.821(11) .
W10 O8 1.897(11) .
W10 O30 1.920(11) .
W10 O12 1.973(10) .
W10 O28 2.367(10) .
W11 O18 1.699(12) .
W11 O7 1.868(11) .
W11 O37 1.883(10) .
W11 O48 1.885(10) .
W11 O20 1.944(10) .
W11 O11 2.371(11) .
W12 O23 1.714(11) .
W12 O46 1.824(11) .
W12 O40 1.845(12) .
W12 O6 1.937(11) .
W12 O44 2.000(11) .
W12 O13 2.341(10) .
W13 O21 1.717(12) .
W13 O53 1.851(12) .
W13 O51 1.879(12) .
W13 O47 1.941(11) .
W13 O7 1.945(11) .
W13 O14 2.411(11) .
W13A O36 1.93(4) .
W13A O7 2.21(4) .
W13A O14 2.35(4) .
W14 O24 1.702(13) .
W14 O35 1.854(12) .
W14 O44 1.857(11) .
W14 O52 1.924(11) .
W14 O53 1.992(13) .
W14 O14 2.350(10) .
W14A O44 1.91(4) .
W14A O14 2.34(4) .
W14A O47 2.41(4) .
W15 O25 1.698(12) .
W15 O36 1.864(11) .
W15 O34 1.865(11) .
W15 O52 1.946(11) .
W15 O51 1.974(13) .
W15 O14 2.358(10) .
W15A O34 1.88(4) .
W15A O35 2.04(4) .
Sn1 O5 2.045(11) .
Sn1 O26 2.054(10) .
Sn1 O43 2.064(11) 3_556
Sn1 O29 2.089(11) 3_556
Sn1 C1 2.12(2) .
Sn1 O55 2.300(11) .
Zn1 O33 2.028(11) 3_556
Zn1 O38 2.030(11) .
Zn1 O29 2.073(11) 3_556
Zn1 O43 2.104(12) .
Zn1 O55 2.225(11) 3_556
Zn1 O55 2.250(12) .
P1 O15 1.513(10) .
P1 O28 1.513(11) .
P1 O10 1.521(11) .
P1 O55 1.608(11) .
P2 O56 1.506(11) .
P2 O11 1.514(11) .
P2 O13 1.526(11) .
P2 O14 1.576(10) .
O29 Zn1 2.073(11) 3_556
O29 Sn1 2.089(11) 3_556
O33 Zn1 2.028(11) 3_556
O43 Sn1 2.064(11) 3_556
O55 Zn1 2.225(11) 3_556
O57 C3 1.276(10) .
O58 C3 1.292(10) .
N1 C4 1.35(3) .
N1 H1A 0.8600 .
N1 H1B 0.8600 .
N2 C4 1.26(3) .
N2 H2A 0.8600 .
N2 H2B 0.8600 .
N3 C4 1.36(3) .
N3 H3A 0.8600 .
N3 H3B 0.8600 .
N4 C5 1.35(3) .
N4 H4A 0.8600 .
N4 H4B 0.8600 .
N5 C5 1.27(3) .
N5 H5A 0.8600 .
N5 H5B 0.8600 .
N6 C5 1.36(3) .
N6 H6A 0.8600 .
N6 H6B 0.8600 .
N7 C6 1.34(3) .
N7 H7A 0.8600 .
N7 H7B 0.8600 .
N8 C6 1.32(3) .
N8 H8A 0.8600 .
N8 H8B 0.8600 .
N9 C6 1.36(3) .
N9 H9A 0.8600 .
N9 H9B 0.8600 .
N10 C7 1.30(2) .
N10 H10A 0.8600 .
N10 H10B 0.8600 .
N11 C7 1.30(2) .
N11 H11A 0.8600 .
N11 H11B 0.8600 .
N12 C7 1.28(2) .
N12 H12A 0.8600 .
N12 H12B 0.8600 .
N13 C8 1.32(2) .
N13 H13A 0.8600 .
N13 H13B 0.8600 .
N14 C8 1.29(2) .
N14 H14A 0.8600 .
N14 H14B 0.8600 .
N15 C8 1.29(2) .
N15 H15A 0.8600 .
N15 H15B 0.8600 .
N16 C9 1.38(4) .
N16 H16A 0.8600 .
N16 H16B 0.8600 .
N17 C9 1.30(5) .
N17 H17A 0.8600 .
N17 H17B 0.8600 .
N18 C9 1.25(5) .
N18 H18A 0.8600 .
N18 H18B 0.8600 .
C1 C2 1.518(10) .
C1 H1C 0.9700 .
C1 H1D 0.9700 .
C2 C3 1.525(10) .
C2 H2C 0.9700 .
C2 H2D 0.9700 .

loop_
_geom_hbond_atom_site_label_D
_geom_hbond_atom_site_label_H
_geom_hbond_atom_site_label_A
_geom_hbond_distance_DH
_geom_hbond_distance_HA
_geom_hbond_distance_DA
_geom_hbond_angle_DHA
_geom_hbond_site_symmetry_A
N1 H1A O21 0.86 2.27 3.12(2) 169.3 .
N1 H1B O9 0.86 2.14 2.98(2) 163.9 4_665
N2 H2B O23 0.86 2.45 3.22(3) 150.2 4_565
N2 H2B O40 0.86 2.60 3.29(3) 137.5 4_565
N3 H3A O23 0.86 2.26 3.06(3) 155.9 4_565
N3 H3B O9 0.86 2.63 3.35(2) 142.2 4_665
N4 H4A O18 0.86 2.45 3.14(3) 137.1 4_666
N4 H4A O24 0.86 2.58 3.08(2) 118.1 .
N4 H4B O2W 0.86 2.44 3.22(3) 150.7 .
N4 H4B O44 0.86 2.62 3.22(2) 128.2 .
N5 H5A O48 0.86 2.30 3.07(2) 149.4 4_666
N5 H5B O25 0.86 2.18 2.99(3) 156.8 1_655
N6 H6A O25 0.86 2.49 3.20(3) 141.3 1_655
N6 H6B O2W 0.86 2.45 3.22(4) 150.1 .
N7 H7A O19 0.86 2.26 3.01(3) 145.8 1_655
N8 H8A O30 0.86 2.29 3.10(2) 156.3 1_655
N8 H8B O54 0.86 2.07 2.88(2) 156.7 .
N9 H9B O54 0.86 2.38 3.11(3) 142.9 .
N9 H9A O5W 0.86 2.37 3.16(8) 151.9 .
N10 H10A O31 0.86 2.16 2.983(19) 160.4 .
N10 H10B O34 0.86 2.13 2.90(2) 148.3 4_665
N10 H10B O42 0.86 2.56 3.21(2) 133.4 4_665
N11 H11A O37 0.86 1.97 2.822(18) 170.3 1_655
N11 H11B O35 0.86 2.15 3.00(2) 170.2 4_665
N12 H12B O49 0.86 2.08 2.94(2) 175.7 1_655
N12 H12A O6 0.86 2.05 2.90(2) 169.0 .
N13 H13A O4 0.86 2.13 2.936(18) 156.1 .
N13 H13B O24 0.86 2.04 2.90(2) 176.0 4_565
N14 H14A O32 0.86 2.23 3.06(2) 161.8 1_455
N14 H14B O52 0.86 2.19 3.01(2) 159.7 4_565
N15 H15A O39 0.86 2.04 2.890(19) 167.8 1_455
N15 H15B O2 0.86 2.18 3.02(2) 168.6 .
N16 H16B O33 0.86 2.37 3.13(3) 147.3 .
N16 H16B O26 0.86 2.52 3.20(3) 135.8 .
N17 H17A O2 0.86 2.44 3.02(3) 125.7 1_655
N17 H17B O33 0.86 2.25 3.05(3) 154.3 .
N18 H18A O1W 0.86 1.93 2.79(4) 174.6 3_656

loop_
_geom_torsion_atom_site_label_1
_geom_torsion_atom_site_label_2
_geom_torsion_atom_site_label_3
_geom_torsion_atom_site_label_4
_geom_torsion
_geom_torsion_site_symmetry_4
O54 W7 O1 W4 -130.8(12) .
O33 W7 O1 W4 -29.7(13) .
O39 W7 O1 W4 72.3(18) .
O46 W7 O1 W4 134.6(12) .
O10 W7 O1 W4 53.6(12) .
O22 W3 O3 W5 -152.7(18) .
O20 W3 O3 W5 108.1(18) .
O4 W3 O3 W5 3(3) .
O43 W3 O3 W5 -60.1(18) .
O15 W3 O3 W5 20.8(18) .
O22 W3 O4 W8 178.1(6) .
O20 W3 O4 W8 -82.7(7) .
O3 W3 O4 W8 21.8(15) .
O43 W3 O4 W8 84.5(7) .
O15 W3 O4 W8 3.8(5) .
O19 W10 O5 Sn1 -135.0(10) .
O8 W10 O5 Sn1 -32.9(10) .
O30 W10 O5 Sn1 124.3(10) .
O12 W10 O5 Sn1 45(2) .
O28 W10 O5 Sn1 40.2(10) .
O18 W11 O7 W13 -130.7(14) .
O37 W11 O7 W13 128.8(14) .
O48 W11 O7 W13 -29.6(14) .
O20 W11 O7 W13 39(3) .
O11 W11 O7 W13 55.8(14) .
O18 W11 O7 W13A 130.1(14) .
O37 W11 O7 W13A 29.6(14) .
O48 W11 O7 W13A -128.8(14) .
O20 W11 O7 W13A -61(2) .
O11 W11 O7 W13A -43.4(14) .
O19 W10 O8 W4 173.8(7) .
O5 W10 O8 W4 72.0(7) .
O30 W10 O8 W4 -28.1(16) .
O12 W10 O8 W4 -91.4(7) .
O28 W10 O8 W4 -8.0(6) .
O15 P1 O10 W7 177.1(7) .
O28 P1 O10 W7 51.1(9) .
O55 P1 O10 W7 -65.8(8) .
O15 P1 O10 W5 -40.2(10) .
O28 P1 O10 W5 -166.2(7) .
O55 P1 O10 W5 76.8(9) .
O56 P2 O11 W9 49.5(9) .
O13 P2 O11 W9 176.0(6) .
O14 P2 O11 W9 -67.9(9) .
O56 P2 O11 W11 179.0(6) .
O13 P2 O11 W11 -54.5(9) .
O14 P2 O11 W11 61.6(9) .
O9 W2 O12 W10 96(3) .
O45 W2 O12 W10 -5(3) .
O42 W2 O12 W10 -163(3) .
O34 W2 O12 W10 -74(4) .
O56 W2 O12 W10 -90(3) .
O56 P2 O13 W12 -48.6(9) .
O11 P2 O13 W12 -175.5(7) .
O14 P2 O13 W12 67.9(9) .
O56 P2 O13 W6 -179.0(7) .
O11 P2 O13 W6 54.2(9) .
O14 P2 O13 W6 -62.5(9) .
O56 P2 O14 W14A 109.3(15) .
O11 P2 O14 W14A -129.8(15) .
O13 P2 O14 W14A -10.5(16) .
O56 P2 O14 W13A -114.7(14) .
O11 P2 O14 W13A 6.3(15) .
O13 P2 O14 W13A 125.5(14) .
O56 P2 O14 W14 60.0(8) .
O11 P2 O14 W14 -179.1(7) .
O13 P2 O14 W14 -59.9(8) .
O56 P2 O14 W15 -60.7(8) .
O11 P2 O14 W15 60.3(9) .
O13 P2 O14 W15 179.5(6) .
O56 P2 O14 W13 180.0(6) .
O11 P2 O14 W13 -59.0(8) .
O13 P2 O14 W13 60.2(8) .
O28 P1 O15 W3 168.2(7) .
O10 P1 O15 W3 42.4(10) .
O55 P1 O15 W3 -73.8(9) .
O28 P1 O15 W8 -53.5(9) .
O10 P1 O15 W8 -179.3(6) .
O55 P1 O15 W8 64.5(9) .
O32 W5 O17 W6 80(3) .
O39 W5 O17 W6 179(3) .
O3 W5 O17 W6 -23(3) .
O29 W5 O17 W6 -87(4) .
O10 W5 O17 W6 -108(3) .
O22 W3 O20 W11 -86(3) .
O4 W3 O20 W11 173(3) .
O3 W3 O20 W11 16(3) .
O43 W3 O20 W11 82(4) .
O15 W3 O20 W11 100(3) .
O16 W4 O26 Sn1 133.5(10) .
O1 W4 O26 Sn1 -124.6(10) .
O8 W4 O26 Sn1 31.7(10) .
O27 W4 O26 Sn1 -43(2) .
O28 W4 O26 Sn1 -40.7(9) .
O41 W1 O27 W4 -88(3) .
O42 W1 O27 W4 172(3) .
O40 W1 O27 W4 15(3) .
O35 W1 O27 W4 82(3) .
O56 W1 O27 W4 99(3) .
O15 P1 O28 W10 55.3(9) .
O10 P1 O28 W10 -178.9(6) .
O55 P1 O28 W10 -62.8(8) .
O15 P1 O28 W4 -179.6(6) .
O10 P1 O28 W4 -53.8(8) .
O55 P1 O28 W4 62.3(8) .
O2 W8 O30 W10 129.7(11) .
O38 W8 O30 W10 27.1(11) .
O4 W8 O30 W10 -78.9(15) .
O50 W8 O30 W10 -138.8(11) .
O15 W8 O30 W10 -56.6(11) .
O54 W7 O33 Zn1 -144.6(9) 3_556
O1 W7 O33 Zn1 111.9(9) 3_556
O39 W7 O33 Zn1 -45.5(9) 3_556
O46 W7 O33 Zn1 18(3) 3_556
O10 W7 O33 Zn1 26.7(8) 3_556
O25 W15 O34 W2 128.0(12) .
O36 W15 O34 W2 24.0(13) .
O52 W15 O34 W2 -131.2(13) .
O51 W15 O34 W2 -57(2) .
O14 W15 O34 W2 -60.1(12) .
O35 W15A O34 W2 20(3) .
O24 W14 O35 W1 -126.6(12) .
O44 W14 O35 W1 -23.7(12) .
O52 W14 O35 W1 132.9(12) .
O53 W14 O35 W1 60(2) .
O14 W14 O35 W1 61.3(12) .
O25 W15 O36 W9 -125.8(13) .
O34 W15 O36 W9 -23.0(13) .
O52 W15 O36 W9 61(2) .
O51 W15 O36 W9 135.7(13) .
O14 W15 O36 W9 62.0(13) .
O18 W11 O37 W9 172.8(7) .
O7 W11 O37 W9 -86.2(7) .
O48 W11 O37 W9 3.8(17) .
O20 W11 O37 W9 74.9(7) .
O11 W11 O37 W9 -3.5(6) .
O2 W8 O38 Zn1 143.5(8) .
O30 W8 O38 Zn1 -113.2(8) .
O4 W8 O38 Zn1 43.0(8) .
O50 W8 O38 Zn1 -23(3) .
O15 W8 O38 Zn1 -28.7(8) .
O32 W5 O39 W7 179.9(7) .
O17 W5 O39 W7 79.5(7) .
O3 W5 O39 W7 -26.2(15) .
O29 W5 O39 W7 -86.7(7) .
O10 W5 O39 W7 -6.2(5) .
O23 W12 O40 W1 139.2(15) .
O46 W12 O40 W1 -118.9(15) .
O6 W12 O40 W1 -18(3) .
O44 W12 O40 W1 43.6(15) .
O13 W12 O40 W1 -36.3(15) .
O24 W14 O44 W12 127.9(12) .
O35 W14 O44 W12 24.8(12) .
O52 W14 O44 W12 -60(2) .
O53 W14 O44 W12 -133.6(12) .
O14 W14 O44 W12 -60.5(11) .
O49 W9 O45 W2 -140.3(15) .
O50 W9 O45 W2 118.0(15) .
O37 W9 O45 W2 14(2) .
O36 W9 O45 W2 -45.4(15) .
O11 W9 O45 W2 34.1(14) .
O9 W2 O45 W9 140.2(15) .
O12 W2 O45 W9 -117.7(15) .
O42 W2 O45 W9 -19(2) .
O34 W2 O45 W9 46.0(15) .
O56 W2 O45 W9 -34.5(14) .
O23 W12 O46 W7 85(2) .
O40 W12 O46 W7 -17(2) .
O6 W12 O46 W7 -176(2) .
O44 W12 O46 W7 -95(2) .
O13 W12 O46 W7 -103(2) .
O31 W6 O47 W13 134.3(14) .
O6 W6 O47 W13 -125.6(14) .
O48 W6 O47 W13 32.9(14) .
O17 W6 O47 W13 -35(3) .
O13 W6 O47 W13 -52.7(14) .
O31 W6 O47 W14A -131.5(13) .
O6 W6 O47 W14A -31.4(13) .
O48 W6 O47 W14A 127.1(13) .
O17 W6 O47 W14A 59(2) .
O13 W6 O47 W14A 41.5(13) .
O18 W11 O48 W6 129.0(11) .
O7 W11 O48 W6 28.7(12) .
O37 W11 O48 W6 -62.1(19) .
O20 W11 O48 W6 -133.7(12) .
O11 W11 O48 W6 -55.0(11) .
O49 W9 O50 W8 -97(2) .
O45 W9 O50 W8 5(2) .
O37 W9 O50 W8 164(2) .
O36 W9 O50 W8 81(3) .
O11 W9 O50 W8 91(2) .
O21 W13 O51 W15 -172.3(8) .
O53 W13 O51 W15 -68.5(9) .
O47 W13 O51 W15 21.5(19) .
O7 W13 O51 W15 86.9(8) .
O14 W13 O51 W15 3.6(7) .
O21 W13 O53 W14 172.9(8) .
O51 W13 O53 W14 68.8(8) .
O47 W13 O53 W14 -86.9(8) .
O7 W13 O53 W14 -19.4(17) .
O14 W13 O53 W14 -3.2(6) .
O15 P1 O55 Zn1 115.5(7) 3_556
O28 P1 O55 Zn1 -123.8(6) 3_556
O10 P1 O55 Zn1 -4.2(8) 3_556
O15 P1 O55 Zn1 2.1(9) .
O28 P1 O55 Zn1 122.9(6) .
O10 P1 O55 Zn1 -117.6(7) .
O15 P1 O55 Sn1 -120.3(8) .
O28 P1 O55 Sn1 0.5(9) .
O10 P1 O55 Sn1 120.1(7) .
O11 P2 O56 W2 -51.1(9) .
O13 P2 O56 W2 -177.2(7) .
O14 P2 O56 W2 66.5(9) .
O11 P2 O56 W1 176.6(6) .
O13 P2 O56 W1 50.5(9) .
O14 P2 O56 W1 -65.7(8) .
Sn1 C1 C2 C3 -177.3(17) .
C1 C2 C3 O57 82(3) .
C1 C2 C3 O58 -92(3) .

loop_
_platon_squeeze_void_nr
_platon_squeeze_void_average_x
_platon_squeeze_void_average_y
_platon_squeeze_void_average_z
_platon_squeeze_void_volume
_platon_squeeze_void_count_electrons
1 -0.015 0.000 0.000 402.7 354.8
2 -0.020 0.500 0.500 402.7 353.3
